data_4129635
loop_
_publ_author_name
'Song, Liqiang'
'Zhu, Guili'
'Liu, Yongjiang'
'Liu, Bo'
'Qin, Song'

_publ_section_title
;
 Total Synthesis of Atisane-Type Diterpenoids: Application of Diels-Alder
 Cycloadditions of Podocarpane-Type Unmasked ortho-Benzoquinones.
;
_journal_issue 42
_journal_name_full 'Journal of the American Chemical Society'
_journal_page_first 13706
_journal_page_last 13714
_journal_paper_doi 10.1021/jacs.5b08958
_journal_volume 137
_journal_year 2015
_chemical_absolute_configuration rmad
_chemical_formula_moiety 'C21 H34 O6'
_chemical_formula_sum 'C21 H34 O6'
_chemical_formula_weight 382.48
_space_group_crystal_system orthorhombic
_space_group_IT_number 19
_space_group_name_Hall 'P 2ac 2ab'
_space_group_name_H-M_alt 'P 21 21 21'
_atom_sites_solution_hydrogens mixed
_atom_sites_solution_primary direct
_audit_creation_date 2011-05-01
_audit_creation_method
;
Olex2 1.2
(compiled 2015.01.26 svn.r3150 for OlexSys, GUI svn.r4998)
;
_cell_angle_alpha 90
_cell_angle_beta 90
_cell_angle_gamma 90
_cell_formula_units_Z 4
_cell_length_a 7.3753(4)
_cell_length_b 13.5428(7)
_cell_length_c 19.1838(10)
_cell_measurement_reflns_used 3279
_cell_measurement_temperature 293
_cell_measurement_theta_max 28.3450
_cell_measurement_theta_min 3.7830
_cell_volume 1916.12(17)
_computing_cell_refinement
;
CrysAlisPro, Agilent Technologies,
Version 1.171.37.35 (release 13-08-2014 CrysAlis171 .NET)
(compiled Aug 13 2014,18:06:01)
;
_computing_data_collection
;
CrysAlisPro, Agilent Technologies,
Version 1.171.37.35 (release 13-08-2014 CrysAlis171 .NET)
(compiled Aug 13 2014,18:06:01)
;
_computing_data_reduction
;
CrysAlisPro, Agilent Technologies,
Version 1.171.37.35 (release 13-08-2014 CrysAlis171 .NET)
(compiled Aug 13 2014,18:06:01)
;
_computing_molecular_graphics 'Olex2 (Dolomanov et al., 2009)'
_computing_publication_material 'Olex2 (Dolomanov et al., 2009)'
_computing_structure_refinement 'ShelXL (Sheldrick, 2008)'
_computing_structure_solution 'ShelXT (Sheldrick, 2015)'
_diffrn_ambient_temperature 293
_diffrn_detector 'CCD plate'
_diffrn_detector_area_resol_mean 15.9595
_diffrn_detector_type EosS2
_diffrn_measured_fraction_theta_full 0.996
_diffrn_measured_fraction_theta_max 0.996
_diffrn_measurement_details
;
#__ type_ start__ end____ width___ exp.time_
  1 omega  -20.00   55.00   1.0000   37.4300
omega____ theta____ kappa____ phi______ frames
    -       15.5694  -99.0000 -150.0000 75

#__ type_ start__ end____ width___ exp.time_
  2 omega   -1.00   83.00   1.0000   37.4300
omega____ theta____ kappa____ phi______ frames
    -       15.5694   57.0000  150.0000 84

#__ type_ start__ end____ width___ exp.time_
  3 omega  -27.00   19.00   1.0000   37.4300
omega____ theta____ kappa____ phi______ frames
    -      -16.5069  -93.0000 -109.0000 46

#__ type_ start__ end____ width___ exp.time_
  4 omega  -33.00   51.00   1.0000   37.4300
omega____ theta____ kappa____ phi______ frames
    -      -16.5069   57.0000  -90.0000 84

#__ type_ start__ end____ width___ exp.time_
  5 omega   35.00   64.00   1.0000   37.4300
omega____ theta____ kappa____ phi______ frames
    -       15.5694  178.0000  150.0000 29
;
_diffrn_measurement_device 'four-circle diffractometer'
_diffrn_measurement_device_type 'New Gemini, Dual, Cu at zero, EosS2'
_diffrn_measurement_method '\w scans'
_diffrn_orient_matrix_UB_11 -0.0206454000
_diffrn_orient_matrix_UB_12 0.0414889000
_diffrn_orient_matrix_UB_13 0.0209726000
_diffrn_orient_matrix_UB_21 0.0281588000
_diffrn_orient_matrix_UB_22 0.0319829000
_diffrn_orient_matrix_UB_23 -0.0272487000
_diffrn_orient_matrix_UB_31 -0.0896019000
_diffrn_orient_matrix_UB_32 0.0003109000
_diffrn_orient_matrix_UB_33 -0.0135794000
_diffrn_radiation_monochromator graphite
_diffrn_radiation_probe x-ray
_diffrn_radiation_type MoK\a
_diffrn_radiation_wavelength 0.71073
_diffrn_reflns_av_R_equivalents 0.0451
_diffrn_reflns_av_unetI/netI 0.0576
_diffrn_reflns_Laue_measured_fraction_full 0.996
_diffrn_reflns_Laue_measured_fraction_max 0.996
_diffrn_reflns_limit_h_max 9
_diffrn_reflns_limit_h_min -9
_diffrn_reflns_limit_k_max 16
_diffrn_reflns_limit_k_min -16
_diffrn_reflns_limit_l_max 23
_diffrn_reflns_limit_l_min -23
_diffrn_reflns_number 12001
_diffrn_reflns_point_group_measured_fraction_full 0.997
_diffrn_reflns_point_group_measured_fraction_max 0.998
_diffrn_reflns_theta_full 25.242
_diffrn_reflns_theta_max 26.373
_diffrn_reflns_theta_min 3.485
_diffrn_source 'Enhance (Mo) X-ray Source'
_exptl_absorpt_coefficient_mu 0.096
_exptl_absorpt_correction_T_max 1.00000
_exptl_absorpt_correction_T_min 0.74994
_exptl_absorpt_correction_type multi-scan
_exptl_absorpt_process_details
;
CrysAlisPro, Agilent Technologies,
Version 1.171.37.35 (release 13-08-2014 CrysAlis171 .NET)
(compiled Aug 13 2014,18:06:01)
Empirical absorption correction using spherical harmonics,
 implemented in SCALE3 ABSPACK scaling algorithm.
;
_exptl_crystal_colour 'clear light colourless'
_exptl_crystal_colour_lustre clear
_exptl_crystal_colour_modifier light
_exptl_crystal_colour_primary colourless
_exptl_crystal_density_diffrn 1.326
_exptl_crystal_description
;
;
_exptl_crystal_F_000 832
_exptl_crystal_size_max 0.5
_exptl_crystal_size_mid 0.2
_exptl_crystal_size_min 0.1
_refine_diff_density_max 0.173
_refine_diff_density_min -0.139
_refine_diff_density_rms 0.035
_refine_ls_abs_structure_details
;
 Flack x determined using 1003 quotients [(I+)-(I-)]/[(I+)+(I-)]
 (Parsons, Flack and Wagner, Acta Cryst. B69 (2013) 249-259).
;
_refine_ls_abs_structure_Flack 0.2(6)
_refine_ls_extinction_method none
_refine_ls_goodness_of_fit_ref 0.964
_refine_ls_hydrogen_treatment mixed
_refine_ls_matrix_type full
_refine_ls_number_parameters 255
_refine_ls_number_reflns 3904
_refine_ls_number_restraints 0
_refine_ls_restrained_S_all 0.964
_refine_ls_R_factor_all 0.0630
_refine_ls_R_factor_gt 0.0428
_refine_ls_shift/su_max 0.000
_refine_ls_shift/su_mean 0.000
_refine_ls_structure_factor_coef Fsqd
_refine_ls_weighting_details 'w=1/[\s^2^(Fo^2^)+(0.0440P)^2^] where P=(Fo^2^+2Fc^2^)/3'
_refine_ls_weighting_scheme calc
_refine_ls_wR_factor_gt 0.0873
_refine_ls_wR_factor_ref 0.0946
_reflns_Friedel_coverage 0.741
_reflns_Friedel_fraction_full 0.999
_reflns_Friedel_fraction_max 0.999
_reflns_number_gt 2987
_reflns_number_total 3904
_reflns_threshold_expression 'I > 2\s(I)'
_cod_data_source_file ja5b08958_si_002.cif
_cod_data_source_block liubo-slq13124
_cod_original_cell_volume 1916.11(18)
_cod_database_code 4129635
_shelx_space_group_comment
;
The symmetry employed for this shelxl refinement is uniquely defined
by the following loop, which should always be used as a source of
symmetry information in preference to the above space-group names.
They are only intended as comments.
;
_reflns_odcompleteness_completeness 99.47
_reflns_odcompleteness_iscentric 1
_reflns_odcompleteness_theta 26.32
_olex2_refinement_description
;
1. Fixed Uiso
 At 1.2 times of:
  All C(H) groups, All C(H,H) groups
 At 1.5 times of:
  All C(H,H,H) groups, All O(H) groups
2.a Ternary CH refined with riding coordinates:
 C008(H008), C00J(H00L), C00K(H00M), C00N(H00R)
2.b Secondary CH2 refined with riding coordinates:
 C00A(H00A,H00B), C00D(H00C,H00D), C00G(H00E,H00F), C00I(H00J,H00K), C00L(H00N,
 H00O), C00M(H00P,H00Q)
2.c Idealised Me refined as rotating group:
 C00H(H00G,H00H,H00I), C00O(H00S,H00T,H00U), C00P(H00V,H00W,H00X), C00Q(H00Y,H,
 HA), C00R(H00Z,HB,HC)
2.d Idealised tetrahedral OH refined as rotating group:
 O001(H001), O005(H005)
;
_shelx_shelxl_version_number 2014/7
_olex2_date_sample_data_collection 2015-06-10
_olex2_submission_special_instructions 'No special instructions were received'

loop_
_space_group_symop_operation_xyz
'x, y, z'
'-x+1/2, -y, z+1/2'
'-x, y+1/2, -z+1/2'
'x+1/2, -y+1/2, -z'

loop_
_atom_site_label
_atom_site_type_symbol
_atom_site_fract_x
_atom_site_fract_y
_atom_site_fract_z
_atom_site_U_iso_or_equiv
_atom_site_adp_type
_atom_site_occupancy
_atom_site_site_symmetry_order
_atom_site_calc_flag
_atom_site_refinement_flags_posn
O001 O 0.3781(3) 0.73000(14) 0.76504(10) 0.0391(5) Uani 1 1 d .
H001 H 0.4060 0.7590 0.7291 0.059 Uiso 1 1 calc GR
O002 O 0.5594(3) 0.71963(15) 0.64175(10) 0.0320(5) Uani 1 1 d .
O003 O 0.7272(3) 0.75737(14) 0.78445(11) 0.0381(5) Uani 1 1 d .
O004 O 0.6938(3) 0.63629(15) 0.86871(10) 0.0402(5) Uani 1 1 d .
O005 O 0.4112(3) 0.43256(17) 0.77692(11) 0.0550(6) Uani 1 1 d .
H005 H 0.3727 0.3800 0.7617 0.083 Uiso 1 1 calc GR
O006 O 0.4263(3) 0.6653(2) 0.38387(12) 0.0621(7) Uani 1 1 d .
C007 C 0.3612(4) 0.5444(2) 0.47232(13) 0.0320(7) Uani 1 1 d .
C008 C 0.4794(4) 0.6420(2) 0.77041(14) 0.0290(6) Uani 1 1 d .
H008 H 0.4198 0.6030 0.8069 0.035 Uiso 1 1 calc R
C009 C 0.4844(4) 0.6108(2) 0.42905(15) 0.0382(8) Uani 1 1 d .
C00A C 0.2801(4) 0.5176(2) 0.60289(13) 0.0336(7) Uani 1 1 d .
H00A H 0.3205 0.4498 0.6082 0.040 Uiso 1 1 calc R
H00B H 0.1561 0.5166 0.5860 0.040 Uiso 1 1 calc R
C00B C 0.6148(3) 0.61704(19) 0.64932(13) 0.0263(6) Uani 1 1 d .
C00C C 0.6779(4) 0.6578(2) 0.79614(13) 0.0308(6) Uani 1 1 d .
C00D C 0.2880(4) 0.5704(2) 0.67335(13) 0.0328(7) Uani 1 1 d .
H00C H 0.2419 0.6370 0.6678 0.039 Uiso 1 1 calc R
H00D H 0.2095 0.5362 0.7060 0.039 Uiso 1 1 calc R
C00E C 0.6018(3) 0.5689(2) 0.57367(13) 0.0280(6) Uani 1 1 d .
C00F C 0.4770(4) 0.5751(2) 0.70333(13) 0.0277(6) Uani 1 1 d .
C00G C 0.7115(4) 0.6342(2) 0.52364(13) 0.0357(7) Uani 1 1 d .
H00E H 0.8393 0.6276 0.5347 0.043 Uiso 1 1 calc R
H00F H 0.6779 0.7026 0.5311 0.043 Uiso 1 1 calc R
C00H C 0.1628(4) 0.5669(3) 0.45521(16) 0.0436(8) Uani 1 1 d .
H00G H 0.1324 0.6316 0.4719 0.065 Uiso 1 1 calc GR
H00H H 0.0862 0.5188 0.4773 0.065 Uiso 1 1 calc GR
H00I H 0.1454 0.5643 0.4057 0.065 Uiso 1 1 calc GR
C00I C 0.6827(4) 0.6082(2) 0.44611(14) 0.0399(8) Uani 1 1 d .
H00J H 0.7470 0.6553 0.4171 0.048 Uiso 1 1 calc R
H00K H 0.7308 0.5430 0.4367 0.048 Uiso 1 1 calc R
C00J C 0.8010(4) 0.5852(2) 0.75827(14) 0.0341(7) Uani 1 1 d .
H00L H 0.9234 0.5880 0.7781 0.041 Uiso 1 1 calc R
C00K C 0.4014(3) 0.5711(2) 0.55046(14) 0.0292(6) Uani 1 1 d .
H00M H 0.3663 0.6406 0.5546 0.035 Uiso 1 1 calc R
C00L C 0.8071(4) 0.6133(2) 0.68080(13) 0.0348(7) Uani 1 1 d .
H00N H 0.8795 0.5653 0.6556 0.042 Uiso 1 1 calc R
H00O H 0.8645 0.6774 0.6757 0.042 Uiso 1 1 calc R
C00M C 0.7248(4) 0.4808(2) 0.76532(16) 0.0435(8) Uani 1 1 d .
H00P H 0.7117 0.4644 0.8143 0.052 Uiso 1 1 calc R
H00Q H 0.8086 0.4340 0.7446 0.052 Uiso 1 1 calc R
C00N C 0.5403(4) 0.4728(2) 0.72915(14) 0.0341(7) Uani 1 1 d .
H00R H 0.5514 0.4284 0.6891 0.041 Uiso 1 1 calc R
C00O C 0.6832(4) 0.4633(2) 0.57168(14) 0.0394(7) Uani 1 1 d .
H00S H 0.7696 0.4560 0.6087 0.059 Uiso 1 1 calc GR
H00T H 0.7423 0.4528 0.5277 0.059 Uiso 1 1 calc GR
H00U H 0.5879 0.4157 0.5773 0.059 Uiso 1 1 calc GR
C00P C 0.3954(4) 0.4359(2) 0.45078(16) 0.0439(8) Uani 1 1 d .
H00V H 0.3494 0.4251 0.4046 0.066 Uiso 1 1 calc GR
H00W H 0.3347 0.3926 0.4828 0.066 Uiso 1 1 calc GR
H00X H 0.5232 0.4226 0.4516 0.066 Uiso 1 1 calc GR
C00Q C 0.5875(5) 0.6977(3) 0.91293(16) 0.0516(9) Uani 1 1 d .
H00Y H 0.4621 0.6925 0.9000 0.077 Uiso 1 1 calc GR
H H 0.6265 0.7650 0.9082 0.077 Uiso 1 1 calc GR
HA H 0.6022 0.6770 0.9605 0.077 Uiso 1 1 calc GR
C00R C 0.9102(4) 0.7827(3) 0.80361(19) 0.0566(10) Uani 1 1 d .
H00Z H 0.9930 0.7557 0.7700 0.085 Uiso 1 1 calc GR
HB H 0.9370 0.7561 0.8488 0.085 Uiso 1 1 calc GR
HC H 0.9228 0.8533 0.8047 0.085 Uiso 1 1 calc GR
H002 H 0.635(5) 0.755(3) 0.639(2) 0.073(15) Uiso 1 1 d .

loop_
_atom_site_aniso_label
_atom_site_aniso_U_11
_atom_site_aniso_U_22
_atom_site_aniso_U_33
_atom_site_aniso_U_23
_atom_site_aniso_U_13
_atom_site_aniso_U_12
O001 0.0366(12) 0.0389(13) 0.0420(12) -0.0059(10) 0.0021(9) 0.0120(10)
O002 0.0354(13) 0.0264(12) 0.0344(11) 0.0030(9) 0.0024(9) -0.0002(10)
O003 0.0336(11) 0.0324(11) 0.0483(12) 0.0019(10) -0.0017(9) -0.0033(9)
O004 0.0513(12) 0.0421(13) 0.0273(10) -0.0008(9) -0.0054(10) 0.0082(11)
O005 0.0810(17) 0.0442(14) 0.0398(12) 0.0029(11) 0.0126(12) -0.0152(13)
O006 0.0608(15) 0.0743(18) 0.0512(15) 0.0271(13) -0.0024(12) 0.0035(14)
C007 0.0303(16) 0.0383(17) 0.0275(14) -0.0055(13) 0.0002(11) 0.0002(13)
C008 0.0298(15) 0.0273(15) 0.0299(14) 0.0015(12) 0.0048(12) 0.0026(13)
C009 0.0483(19) 0.0410(18) 0.0254(14) -0.0020(14) 0.0015(13) 0.0062(16)
C00A 0.0304(15) 0.0390(17) 0.0315(15) -0.0007(13) 0.0003(12) -0.0041(14)
C00B 0.0255(14) 0.0255(14) 0.0278(14) 0.0013(12) 0.0020(11) 0.0032(13)
C00C 0.0369(16) 0.0289(16) 0.0266(14) 0.0037(12) -0.0017(13) 0.0022(13)
C00D 0.0305(15) 0.0394(17) 0.0284(14) 0.0000(13) 0.0064(12) -0.0036(14)
C00E 0.0265(15) 0.0313(15) 0.0263(13) -0.0003(12) 0.0021(11) 0.0019(14)
C00F 0.0279(14) 0.0302(15) 0.0250(13) 0.0006(12) 0.0035(11) 0.0020(13)
C00G 0.0340(16) 0.0430(19) 0.0302(15) -0.0002(13) 0.0085(13) -0.0037(15)
C00H 0.0424(18) 0.054(2) 0.0347(16) -0.0012(15) -0.0070(14) -0.0007(16)
C00I 0.0405(18) 0.049(2) 0.0302(16) 0.0016(14) 0.0084(13) -0.0018(16)
C00J 0.0298(15) 0.0396(18) 0.0330(15) -0.0005(13) -0.0049(12) 0.0076(14)
C00K 0.0282(15) 0.0306(15) 0.0286(14) -0.0022(12) 0.0018(11) 0.0035(14)
C00L 0.0280(15) 0.0442(18) 0.0323(15) -0.0030(14) 0.0024(12) 0.0025(14)
C00M 0.054(2) 0.0362(17) 0.0399(16) 0.0024(15) -0.0074(15) 0.0137(16)
C00N 0.0454(18) 0.0295(15) 0.0275(14) 0.0013(13) 0.0047(13) 0.0013(14)
C00O 0.0411(17) 0.0436(19) 0.0336(15) -0.0045(14) 0.0008(14) 0.0087(16)
C00P 0.052(2) 0.0463(19) 0.0337(16) -0.0088(15) -0.0013(14) 0.0007(17)
C00Q 0.067(2) 0.053(2) 0.0345(17) -0.0076(16) 0.0056(16) 0.003(2)
C00R 0.043(2) 0.058(2) 0.069(2) -0.0060(19) -0.0040(17) -0.0130(19)

loop_
_atom_type_symbol
_atom_type_description
_atom_type_scat_dispersion_real
_atom_type_scat_dispersion_imag
_atom_type_scat_source
C C 0.0033 0.0016 'International Tables Vol C Tables 4.2.6.8 and 6.1.1.4'
H H 0.0000 0.0000 'International Tables Vol C Tables 4.2.6.8 and 6.1.1.4'
O O 0.0106 0.0060 'International Tables Vol C Tables 4.2.6.8 and 6.1.1.4'

loop_
_geom_angle_atom_site_label_1
_geom_angle_atom_site_label_2
_geom_angle_atom_site_label_3
_geom_angle
C008 O001 H001 109.5
C00B O002 H002 114(3)
C00C O003 C00R 115.3(2)
C00Q O004 C00C 114.6(2)
C00N O005 H005 109.5
C009 C007 C00H 109.7(2)
C009 C007 C00K 105.8(2)
C009 C007 C00P 108.5(2)
C00H C007 C00K 109.9(2)
C00H C007 C00P 106.7(3)
C00P C007 C00K 116.3(2)
O001 C008 H008 105.6
O001 C008 C00C 113.8(2)
O001 C008 C00F 114.9(2)
C00C C008 H008 105.6
C00C C008 C00F 110.4(2)
C00F C008 H008 105.6
O006 C009 C007 122.4(3)
O006 C009 C00I 120.9(3)
C00I C009 C007 116.7(3)
H00A C00A H00B 108.2
C00D C00A H00A 109.7
C00D C00A H00B 109.7
C00K C00A H00A 109.7
C00K C00A H00B 109.7
C00K C00A C00D 109.7(2)
O002 C00B C00E 106.4(2)
O002 C00B C00F 103.4(2)
O002 C00B C00L 109.1(2)
C00F C00B C00E 114.7(2)
C00L C00B C00E 113.5(2)
C00L C00B C00F 109.1(2)
O003 C00C O004 109.2(2)
O003 C00C C008 108.8(2)
O003 C00C C00J 112.7(2)
O004 C00C C008 110.9(2)
O004 C00C C00J 106.6(2)
C00J C00C C008 108.7(2)
C00A C00D H00C 109.0
C00A C00D H00D 109.0
H00C C00D H00D 107.8
C00F C00D C00A 113.1(2)
C00F C00D H00C 109.0
C00F C00D H00D 109.0
C00G C00E C00B 107.6(2)
C00G C00E C00K 108.3(2)
C00G C00E C00O 108.1(2)
C00K C00E C00B 108.2(2)
C00K C00E C00O 112.4(2)
C00O C00E C00B 112.1(2)
C00B C00F C008 109.1(2)
C00D C00F C008 110.3(2)
C00D C00F C00B 111.4(2)
C00D C00F C00N 111.3(2)
C00N C00F C008 104.5(2)
C00N C00F C00B 110.1(2)
C00E C00G H00E 108.9
C00E C00G H00F 108.9
C00E C00G C00I 113.5(2)
H00E C00G H00F 107.7
C00I C00G H00E 108.9
C00I C00G H00F 108.9
C007 C00H H00G 109.5
C007 C00H H00H 109.5
C007 C00H H00I 109.5
H00G C00H H00H 109.5
H00G C00H H00I 109.5
H00H C00H H00I 109.5
C009 C00I C00G 109.9(2)
C009 C00I H00J 109.7
C009 C00I H00K 109.7
C00G C00I H00J 109.7
C00G C00I H00K 109.7
H00J C00I H00K 108.2
C00C C00J H00L 109.8
C00C C00J C00L 108.6(2)
C00C C00J C00M 109.6(2)
C00L C00J H00L 109.8
C00M C00J H00L 109.8
C00M C00J C00L 109.0(2)
C007 C00K H00M 104.4
C00A C00K C007 114.1(2)
C00A C00K C00E 111.2(2)
C00A C00K H00M 104.4
C00E C00K C007 116.8(2)
C00E C00K H00M 104.4
C00B C00L H00N 109.4
C00B C00L H00O 109.4
C00J C00L C00B 111.1(2)
C00J C00L H00N 109.4
C00J C00L H00O 109.4
H00N C00L H00O 108.0
C00J C00M H00P 109.5
C00J C00M H00Q 109.5
C00J C00M C00N 110.6(2)
H00P C00M H00Q 108.1
C00N C00M H00P 109.5
C00N C00M H00Q 109.5
O005 C00N C00F 110.3(2)
O005 C00N C00M 109.2(2)
O005 C00N H00R 108.9
C00F C00N H00R 108.9
C00M C00N C00F 110.5(2)
C00M C00N H00R 108.9
C00E C00O H00S 109.5
C00E C00O H00T 109.5
C00E C00O H00U 109.5
H00S C00O H00T 109.5
H00S C00O H00U 109.5
H00T C00O H00U 109.5
C007 C00P H00V 109.5
C007 C00P H00W 109.5
C007 C00P H00X 109.5
H00V C00P H00W 109.5
H00V C00P H00X 109.5
H00W C00P H00X 109.5
O004 C00Q H00Y 109.5
O004 C00Q H 109.5
O004 C00Q HA 109.5
H00Y C00Q H 109.5
H00Y C00Q HA 109.5
H C00Q HA 109.5
O003 C00R H00Z 109.5
O003 C00R HB 109.5
O003 C00R HC 109.5
H00Z C00R HB 109.5
H00Z C00R HC 109.5
HB C00R HC 109.5

loop_
_geom_bond_atom_site_label_1
_geom_bond_atom_site_label_2
_geom_bond_distance
O001 H001 0.8200
O001 C008 1.411(3)
O002 C00B 1.455(3)
O002 H002 0.74(4)
O003 C00C 1.414(3)
O003 C00R 1.441(4)
O004 C00C 1.427(3)
O004 C00Q 1.423(4)
O005 H005 0.8200
O005 C00N 1.429(3)
O006 C009 1.217(4)
C007 C009 1.524(4)
C007 C00H 1.530(4)
C007 C00K 1.570(4)
C007 C00P 1.548(4)
C008 H008 0.9800
C008 C00C 1.560(4)
C008 C00F 1.573(4)
C009 C00I 1.499(4)
C00A H00A 0.9700
C00A H00B 0.9700
C00A C00D 1.530(4)
C00A C00K 1.529(4)
C00B C00E 1.594(4)
C00B C00F 1.558(4)
C00B C00L 1.543(4)
C00C C00J 1.522(4)
C00D H00C 0.9700
C00D H00D 0.9700
C00D C00F 1.509(4)
C00E C00G 1.535(4)
C00E C00K 1.544(3)
C00E C00O 1.551(4)
C00F C00N 1.544(4)
C00G H00E 0.9700
C00G H00F 0.9700
C00G C00I 1.543(4)
C00H H00G 0.9600
C00H H00H 0.9600
C00H H00I 0.9600
C00I H00J 0.9700
C00I H00K 0.9700
C00J H00L 0.9800
C00J C00L 1.535(4)
C00J C00M 1.528(4)
C00K H00M 0.9800
C00L H00N 0.9700
C00L H00O 0.9700
C00M H00P 0.9700
C00M H00Q 0.9700
C00M C00N 1.531(4)
C00N H00R 0.9800
C00O H00S 0.9600
C00O H00T 0.9600
C00O H00U 0.9600
C00P H00V 0.9600
C00P H00W 0.9600
C00P H00X 0.9600
C00Q H00Y 0.9600
C00Q H 0.9600
C00Q HA 0.9600
C00R H00Z 0.9600
C00R HB 0.9600
C00R HC 0.9600
